data_4119099
loop_
_publ_author_name
'Park, Kyung-Ho'
'Marshall, Will J.'

_publ_section_title
;
 Remarkably Volatile Copper(II) Complexes ofN,N&#x2018;-Unsymmetrically
 Substituted 1,3-Diketimines as Precursors for Cu Metal Deposition via CVD
 or ALD
;
_journal_issue 26
_journal_name_full 'Journal of the American Chemical Society'
_journal_page_first 9330
_journal_page_last 9331
_journal_paper_doi 10.1021/ja051158s
_journal_volume 127
_journal_year 2005
_chemical_formula_sum 'C18 H30 Cu N4'
_chemical_formula_weight 366.00
_chemical_name_systematic
;
 ?
;
_space_group_IT_number 15
_symmetry_cell_setting monoclinic
_symmetry_space_group_name_Hall '-C 2yc'
_symmetry_space_group_name_H-M 'C 1 2/c 1'
_atom_sites_solution_hydrogens geom
_atom_sites_solution_primary direct
_atom_sites_solution_secondary difmap
_audit_creation_method SHELXL-97
_cell_angle_alpha 90.00
_cell_angle_beta 110.282(10)
_cell_angle_gamma 90.00
_cell_formula_units_Z 4
_cell_length_a 13.819(7)
_cell_length_b 8.103(4)
_cell_length_c 17.887(10)
_cell_measurement_temperature 293(2)
_cell_volume 1878.7(17)
_computing_cell_refinement 'Bruker XSCANS'
_computing_data_collection 'Bruker XSCANS'
_computing_data_reduction 'Bruker SHELXTL'
_computing_molecular_graphics 'Bruker SHELXTL'
_computing_publication_material 'Bruker SHELXTL'
_computing_structure_refinement 'SHELXL-97 (Sheldrick, 1997)'
_computing_structure_solution 'SHELXS-97 (Sheldrick, 1990)'
_diffrn_ambient_temperature 293(2)
_diffrn_measured_fraction_theta_full 0.837
_diffrn_measured_fraction_theta_max 0.837
_diffrn_measurement_device_type 'Bruker P4'
_diffrn_measurement_method '\w scans'
_diffrn_radiation_monochromator graphite
_diffrn_radiation_source 'fine-focus sealed tube'
_diffrn_radiation_type MoK\a
_diffrn_radiation_wavelength 0.71073
_diffrn_reflns_av_R_equivalents 0.0291
_diffrn_reflns_av_sigmaI/netI 0.0474
_diffrn_reflns_limit_h_max 16
_diffrn_reflns_limit_h_min -18
_diffrn_reflns_limit_k_max 10
_diffrn_reflns_limit_k_min -10
_diffrn_reflns_limit_l_max 18
_diffrn_reflns_limit_l_min -23
_diffrn_reflns_number 3335
_diffrn_reflns_theta_full 28.15
_diffrn_reflns_theta_max 28.15
_diffrn_reflns_theta_min 2.43
_exptl_absorpt_coefficient_mu 1.168
_exptl_absorpt_correction_type none
_exptl_crystal_colour dark.red
_exptl_crystal_density_diffrn 1.294
_exptl_crystal_density_meas hemisphere
_exptl_crystal_density_method 'not measured'
_exptl_crystal_description iregblok
_exptl_crystal_F_000 780
_exptl_crystal_size_max .45
_exptl_crystal_size_mid .43
_exptl_crystal_size_min .27
_refine_diff_density_max 1.504
_refine_diff_density_min -1.926
_refine_diff_density_rms 0.109
_refine_ls_extinction_method none
_refine_ls_goodness_of_fit_ref 1.152
_refine_ls_hydrogen_treatment riding
_refine_ls_matrix_type full
_refine_ls_number_parameters 107
_refine_ls_number_reflns 1936
_refine_ls_number_restraints 0
_refine_ls_restrained_S_all 1.152
_refine_ls_R_factor_all 0.0783
_refine_ls_R_factor_gt 0.0685
_refine_ls_shift/su_max 0.001
_refine_ls_shift/su_mean 0.000
_refine_ls_structure_factor_coef Fsqd
_refine_ls_weighting_details 'calc w=1/[\s^2^(Fo^2^)+(0.0276P)^2^+20.9903P] where P=(Fo^2^+2Fc^2^)/3'
_refine_ls_weighting_scheme calc
_refine_ls_wR_factor_gt 0.1525
_refine_ls_wR_factor_ref 0.1564
_reflns_number_gt 1691
_reflns_number_total 1936
_reflns_threshold_expression >2sigma(I)
_cod_data_source_file ja051158ssup10.cif
_cod_data_source_block 04115
_cod_depositor_comments
;
The following automatic conversions were performed:

'_symmetry_cell_setting' value 'Monoclinic' changed to 'monoclinic'
according to /home/saulius/struct/CIF-dictionaries/cif_core.dic
dictionary named 'cif_core.dic' version 2.4.2 from 2011-04-26.

Automatic conversion script
Id: cif_fix_values 1891 2012-01-12 08:04:46Z andrius 
;
_cod_original_cell_volume 1878.8(17)
_cod_original_sg_symbol_H-M Cc
_cod_database_code 4119099

loop_
_symmetry_equiv_pos_as_xyz
'x, y, z'
'-x, y, -z+1/2'
'x+1/2, y+1/2, z'
'-x+1/2, y+1/2, -z+1/2'
'-x, -y, -z'
'x, -y, z-1/2'
'-x+1/2, -y+1/2, -z'
'x+1/2, -y+1/2, z-1/2'

loop_
_atom_site_label
_atom_site_type_symbol
_atom_site_fract_x
_atom_site_fract_y
_atom_site_fract_z
_atom_site_U_iso_or_equiv
_atom_site_adp_type
_atom_site_occupancy
_atom_site_symmetry_multiplicity
_atom_site_calc_flag
_atom_site_refinement_flags
Cu1 Cu 0.0000 0.27763(10) 0.2500 0.0229(3) Uani 1 2 d S
N1 N 0.1116(3) 0.1204(5) 0.2564(2) 0.0236(8) Uani 1 1 d .
C1 C 0.2741(4) -0.0292(7) 0.3231(3) 0.0378(13) Uani 1 1 d .
H1A H 0.2382 -0.1313 0.3216 0.057 Uiso 1 1 calc R
H1B H 0.3305 -0.0209 0.3727 0.057 Uiso 1 1 calc R
H1C H 0.3000 -0.0263 0.2798 0.057 Uiso 1 1 calc R
N2 N 0.0898(3) 0.4247(5) 0.3288(2) 0.0247(9) Uani 1 1 d .
C2 C 0.2007(4) 0.1138(6) 0.3154(3) 0.0252(10) Uani 1 1 d .
C3 C 0.2334(4) 0.2363(6) 0.3746(3) 0.0298(11) Uani 1 1 d .
H3A H 0.2957 0.2181 0.4157 0.036 Uiso 1 1 calc R
C4 C 0.1814(4) 0.3824(6) 0.3776(3) 0.0257(10) Uani 1 1 d .
C5 C 0.2279(4) 0.5154(7) 0.4393(3) 0.0350(12) Uani 1 1 d .
H5A H 0.2598 0.4683 0.4920 0.042 Uiso 1 1 calc R
H5B H 0.2786 0.5800 0.4259 0.042 Uiso 1 1 calc R
C6 C 0.1347(5) 0.6183(7) 0.4346(3) 0.0422(14) Uani 1 1 d .
H6A H 0.1530 0.7336 0.4454 0.051 Uiso 1 1 calc R
H6B H 0.1027 0.5790 0.4717 0.051 Uiso 1 1 calc R
C7 C 0.0640(4) 0.5930(6) 0.3484(3) 0.0319(12) Uani 1 1 d .
H7A H -0.0080 0.6000 0.3437 0.038 Uiso 1 1 calc R
H7B H 0.0776 0.6745 0.3136 0.038 Uiso 1 1 calc R
C8 C 0.0854(5) -0.0075(6) 0.1946(3) 0.0335(12) Uani 1 1 d .
H8A H 0.0468 -0.0944 0.2090 0.040 Uiso 1 1 calc R
H8B H 0.1484 -0.0555 0.1920 0.040 Uiso 1 1 calc R
C9 C 0.0222(5) 0.0601(7) 0.1136(3) 0.0402(13) Uani 1 1 d .
H9A H 0.0086 -0.0265 0.0747 0.060 Uiso 1 1 calc R
H9B H 0.0598 0.1470 0.0995 0.060 Uiso 1 1 calc R
H9C H -0.0418 0.1027 0.1153 0.060 Uiso 1 1 calc R

loop_
_atom_site_aniso_label
_atom_site_aniso_U_11
_atom_site_aniso_U_22
_atom_site_aniso_U_33
_atom_site_aniso_U_23
_atom_site_aniso_U_13
_atom_site_aniso_U_12
Cu1 0.0211(4) 0.0134(4) 0.0319(5) 0.000 0.0063(3) 0.000
N1 0.023(2) 0.015(2) 0.034(2) -0.0015(15) 0.0113(17) 0.0021(15)
C1 0.033(3) 0.029(3) 0.052(3) 0.003(2) 0.015(3) 0.011(2)
N2 0.029(2) 0.014(2) 0.029(2) -0.0007(15) 0.0075(17) -0.0005(15)
C2 0.026(3) 0.017(2) 0.035(3) 0.0058(18) 0.015(2) 0.0036(18)
C3 0.029(2) 0.026(3) 0.032(3) 0.0031(19) 0.007(2) -0.001(2)
C4 0.025(3) 0.022(2) 0.028(3) 0.0018(18) 0.0075(19) -0.0070(19)
C5 0.035(3) 0.029(3) 0.035(3) -0.006(2) 0.004(2) -0.008(2)
C6 0.046(4) 0.030(3) 0.045(3) -0.013(2) 0.007(3) -0.001(3)
C7 0.032(3) 0.015(2) 0.045(3) -0.006(2) 0.008(2) -0.0016(19)
C8 0.043(3) 0.021(3) 0.040(3) -0.006(2) 0.019(2) 0.003(2)
C9 0.038(3) 0.043(3) 0.041(3) -0.010(3) 0.016(3) 0.001(3)

loop_
_atom_type_symbol
_atom_type_description
_atom_type_scat_dispersion_real
_atom_type_scat_dispersion_imag
_atom_type_scat_source
C C 0.0033 0.0016 'International Tables Vol C Tables 4.2.6.8 and 6.1.1.4'
H H 0.0000 0.0000 'International Tables Vol C Tables 4.2.6.8 and 6.1.1.4'
Cu Cu 0.3201 1.2651 'International Tables Vol C Tables 4.2.6.8 and 6.1.1.4'
N N 0.0061 0.0033 'International Tables Vol C Tables 4.2.6.8 and 6.1.1.4'

loop_
_geom_angle_atom_site_label_1
_geom_angle_atom_site_label_2
_geom_angle_atom_site_label_3
_geom_angle
_geom_angle_site_symmetry_1
_geom_angle_site_symmetry_3
N2 Cu1 N2 103.8(2) . 2
N2 Cu1 N1 93.69(17) . .
N2 Cu1 N1 137.08(17) 2 .
N2 Cu1 N1 137.08(17) . 2
N2 Cu1 N1 93.69(17) 2 2
N1 Cu1 N1 99.5(2) . 2
C2 N1 C8 119.6(4) . .
C2 N1 Cu1 124.6(3) . .
C8 N1 Cu1 115.4(3) . .
C4 N2 C7 109.9(4) . .
C4 N2 Cu1 123.6(3) . .
C7 N2 Cu1 126.4(3) . .
N1 C2 C3 122.8(4) . .
N1 C2 C1 121.0(4) . .
C3 C2 C1 116.2(4) . .
C4 C3 C2 126.3(4) . .
N2 C4 C3 126.0(4) . .
N2 C4 C5 111.5(4) . .
C3 C4 C5 122.5(4) . .
C6 C5 C4 102.3(4) . .
C5 C6 C7 102.6(4) . .
N2 C7 C6 103.9(4) . .
N1 C8 C9 112.1(4) . .

loop_
_geom_bond_atom_site_label_1
_geom_bond_atom_site_label_2
_geom_bond_distance
_geom_bond_site_symmetry_2
Cu1 N2 1.933(4) .
Cu1 N2 1.933(4) 2
Cu1 N1 1.972(4) .
Cu1 N1 1.972(4) 2
N1 C2 1.316(6) .
N1 C8 1.466(6) .
C1 C2 1.515(7) .
N2 C4 1.310(6) .
N2 C7 1.482(6) .
C2 C3 1.406(7) .
C3 C4 1.396(7) .
C4 C5 1.517(7) .
C5 C6 1.511(8) .
C6 C7 1.527(7) .
C8 C9 1.511(8) .

loop_
_geom_torsion_atom_site_label_1
_geom_torsion_atom_site_label_2
_geom_torsion_atom_site_label_3
_geom_torsion_atom_site_label_4
_geom_torsion
_geom_torsion_site_symmetry_1
N2 Cu1 N1 C2 17.7(4) .
N2 Cu1 N1 C2 132.7(4) 2
N1 Cu1 N1 C2 -121.3(4) 2
N2 Cu1 N1 C8 -169.5(3) .
N2 Cu1 N1 C8 -54.6(4) 2
N1 Cu1 N1 C8 51.4(3) 2
N2 Cu1 N2 C4 -156.8(5) 2
N1 Cu1 N2 C4 -16.3(4) .
N1 Cu1 N2 C4 92.0(5) 2
N2 Cu1 N2 C7 29.0(3) 2
N1 Cu1 N2 C7 169.5(4) .
N1 Cu1 N2 C7 -82.2(5) 2
C8 N1 C2 C3 176.7(4) .
Cu1 N1 C2 C3 -10.8(7) .
C8 N1 C2 C1 -3.5(7) .
Cu1 N1 C2 C1 168.9(4) .
N1 C2 C3 C4 -3.6(8) .
C1 C2 C3 C4 176.6(5) .
C7 N2 C4 C3 -176.5(5) .
Cu1 N2 C4 C3 8.5(7) .
C7 N2 C4 C5 2.3(6) .
Cu1 N2 C4 C5 -172.7(3) .
C2 C3 C4 N2 5.1(8) .
C2 C3 C4 C5 -173.6(5) .
N2 C4 C5 C6 17.4(6) .
C3 C4 C5 C6 -163.7(5) .
C4 C5 C6 C7 -28.5(5) .
C4 N2 C7 C6 -21.0(6) .
Cu1 N2 C7 C6 153.9(4) .
C5 C6 C7 N2 30.4(6) .
C2 N1 C8 C9 -145.8(5) .
Cu1 N1 C8 C9 41.1(5) .
